data_4348387
loop_
_publ_author_name
'Wang, Xiuli'
'Le, Mao'
'Lin, Hong-Yan'
'Luan, Jian'
'Liu, Guo-Cheng'
'Sui, Fang-Fang'
'Chang, Zhi-Han'

_publ_section_title
;
 Assembly, structures, photophysical properties and photocatalytic
 activities of a series of coordination polymers constructed from
 semi-rigid bis-pyridyl-bis-amide and benzenetricarboxylic acid
;
_journal_issue 4
_journal_name_full 'Inorganic Chemistry Frontiers'
_journal_page_first 373
_journal_paper_doi 10.1039/C4QI00218K
_journal_volume 2
_journal_year 2015
_chemical_formula_sum 'C31 H24 Co N4 O10'
_chemical_formula_weight 671.47
_space_group_IT_number 15
_space_group_name_Hall '-C 2yc'
_space_group_name_H-M_alt 'C 1 2/c 1'
_symmetry_cell_setting monoclinic
_symmetry_space_group_name_H-M 'C 1 2/c 1'
_atom_sites_solution_hydrogens geom
_atom_sites_solution_primary direct
_atom_sites_solution_secondary difmap
_audit_creation_method SHELXL-97
_audit_update_record
;
2014-05-25 deposited with the CCDC.
2015-02-02 downloaded from the CCDC.
;
_cell_angle_alpha 90.00
_cell_angle_beta 109.5180(10)
_cell_angle_gamma 90.00
_cell_formula_units_Z 8
_cell_length_a 27.913(2)
_cell_length_b 9.7024(7)
_cell_length_c 22.8070(16)
_cell_measurement_temperature 296(2)
_cell_measurement_theta_max 25.00
_cell_measurement_theta_min 1.55
_cell_volume 5821.7(7)
_computing_cell_refinement 'SMART (Bruker, 2001)'
_computing_data_collection 'SMART (Bruker, 2001)'
_computing_data_reduction 'SAINT+ (Bruker, 1999)'
_computing_molecular_graphics 'PLATON (Spek, 2003)'
_computing_publication_material 'SHELXTL (1998)'
_computing_structure_refinement 'SHELXL-97 (Sheldrick, 2008)'
_computing_structure_solution 'SHELXS-97 (Sheldrick, 2008)'
_diffrn_ambient_temperature 296(2)
_diffrn_measured_fraction_theta_full 1.000
_diffrn_measured_fraction_theta_max 1.000
_diffrn_measurement_device_type 'CCD area detector'
_diffrn_measurement_method 'phi and omega scans'
_diffrn_radiation_monochromator graphite
_diffrn_radiation_source 'fine-focus sealed tube'
_diffrn_radiation_type MoK\a
_diffrn_radiation_wavelength 0.71073
_diffrn_reflns_av_R_equivalents 0.0205
_diffrn_reflns_av_sigmaI/netI 0.0240
_diffrn_reflns_limit_h_max 32
_diffrn_reflns_limit_h_min -33
_diffrn_reflns_limit_k_max 11
_diffrn_reflns_limit_k_min -9
_diffrn_reflns_limit_l_max 27
_diffrn_reflns_limit_l_min -23
_diffrn_reflns_number 14220
_diffrn_reflns_theta_full 25.00
_diffrn_reflns_theta_max 25.00
_diffrn_reflns_theta_min 1.55
_exptl_absorpt_coefficient_mu 0.658
_exptl_absorpt_correction_T_max 0.906
_exptl_absorpt_correction_T_min 0.877
_exptl_absorpt_correction_type multi-scan
_exptl_absorpt_process_details SADABS
_exptl_crystal_colour PURPLE
_exptl_crystal_density_diffrn 1.532
_exptl_crystal_density_method 'not measured'
_exptl_crystal_description BLOCK
_exptl_crystal_F_000 2760
_exptl_crystal_size_max 0.20
_exptl_crystal_size_mid 0.18
_exptl_crystal_size_min 0.15
_refine_diff_density_max 0.728
_refine_diff_density_min -0.478
_refine_diff_density_rms 0.057
_refine_ls_extinction_method none
_refine_ls_goodness_of_fit_ref 1.067
_refine_ls_hydrogen_treatment constr
_refine_ls_matrix_type full
_refine_ls_number_parameters 415
_refine_ls_number_reflns 5137
_refine_ls_number_restraints 0
_refine_ls_restrained_S_all 1.067
_refine_ls_R_factor_all 0.0511
_refine_ls_R_factor_gt 0.0416
_refine_ls_shift/su_max 0.001
_refine_ls_shift/su_mean 0.000
_refine_ls_structure_factor_coef Fsqd
_refine_ls_weighting_details 'calc w=1/[\s^2^(Fo^2^)+(0.0688P)^2^+7.2501P] where P=(Fo^2^+2Fc^2^)/3'
_refine_ls_weighting_scheme calc
_refine_ls_wR_factor_gt 0.1164
_refine_ls_wR_factor_ref 0.1220
_reflns_number_gt 4313
_reflns_number_total 5137
_reflns_threshold_expression >2sigma(I)
_cod_data_source_file c4qi00218k2.cif
_cod_data_source_block lm-1
_cod_depositor_comments
;
The following automatic conversions were performed:

data item '_symmetry_cell_setting' value 'Monoclinic' was changed to
'monoclinic' in accordance with the
/home/saulius/struct/COD-crude-data/automatic-downloads/DataCite-retrospective/RSC/depositions/lib/dictionaries/cif_core.dic
dictionary named 'cif_core.dic' version 2.4.2 last updated on
2011-04-26.

Automatic conversion script
Id: cif_fix_values 6909 2019-04-08 15:41:33Z antanas 
;
_cod_original_sg_symbol_H-M 'C 2/c'
_cod_database_code 4348387

loop_
_symmetry_equiv_pos_as_xyz
'x, y, z'
'-x, y, -z+1/2'
'x+1/2, y+1/2, z'
'-x+1/2, y+1/2, -z+1/2'
'-x, -y, -z'
'x, -y, z-1/2'
'-x+1/2, -y+1/2, -z'
'x+1/2, -y+1/2, z-1/2'

loop_
_atom_site_label
_atom_site_type_symbol
_atom_site_fract_x
_atom_site_fract_y
_atom_site_fract_z
_atom_site_U_iso_or_equiv
_atom_site_adp_type
_atom_site_occupancy
_atom_site_symmetry_multiplicity
_atom_site_calc_flag
_atom_site_refinement_flags
Co1 Co 0.395779(13) 0.01648(3) 0.108360(15) 0.03081(13) Uani 1 1 d .
N1 N 0.41914(9) 0.0399(2) 0.03291(11) 0.0381(5) Uani 1 1 d .
O1 O 0.40077(12) -0.2128(3) 0.10246(13) 0.0948(11) Uani 1 1 d .
C1 C 0.44982(12) 0.1439(3) 0.02995(14) 0.0515(8) Uani 1 1 d .
H1A H 0.4618 0.2039 0.0635 0.062 Uiso 1 1 calc R
O1W O 0.45700(10) 0.0338(2) 0.30135(10) 0.0609(6) Uani 1 1 d .
H1WA H 0.4336 -0.0135 0.2758 0.073 Uiso 1 1 d R
H1WB H 0.4789 0.0523 0.2841 0.073 Uiso 1 1 d R
N2 N 0.18187(9) -0.5003(2) -0.56956(11) 0.0390(5) Uani 1 1 d .
C2 C 0.46392(15) 0.1636(4) -0.02133(16) 0.0637(10) Uani 1 1 d .
H2A H 0.4853 0.2365 -0.0223 0.076 Uiso 1 1 calc R
O2 O 0.40902(16) -0.1106(3) 0.18771(13) 0.1222(16) Uani 1 1 d .
O2W O 0.55096(11) -0.4221(3) 0.50108(12) 0.0903(9) Uani 1 1 d .
H2WA H 0.5760 -0.4325 0.5344 0.108 Uiso 1 1 d R
H2WB H 0.5491 -0.3372 0.4915 0.108 Uiso 1 1 d R
N3 N 0.39776(8) -0.1196(2) -0.12059(10) 0.0370(5) Uani 1 1 d .
H3B H 0.4066 -0.0988 -0.1522 0.044 Uiso 1 1 calc R
O3 O 0.49232(8) -0.3828(2) 0.38334(9) 0.0507(5) Uani 1 1 d .
C3 C 0.44672(13) 0.0763(3) -0.07142(14) 0.0508(8) Uani 1 1 d .
H3A H 0.4559 0.0901 -0.1066 0.061 Uiso 1 1 calc R
O4 O 0.47432(9) -0.6060(2) 0.38294(9) 0.0531(5) Uani 1 1 d .
C4 C 0.41538(10) -0.0328(3) -0.06875(12) 0.0342(6) Uani 1 1 d .
N4 N 0.27892(9) -0.4093(3) -0.42115(11) 0.0509(7) Uani 1 1 d .
H4A H 0.3068 -0.3634 -0.4127 0.061 Uiso 1 1 calc R
O5 O 0.43395(9) -0.8369(2) 0.16926(9) 0.0545(6) Uani 1 1 d .
C5 C 0.40260(10) -0.0472(3) -0.01497(12) 0.0361(6) Uani 1 1 d .
H5A H 0.3818 -0.1201 -0.0124 0.043 Uiso 1 1 calc R
O6 O 0.37413(8) -0.7270(3) 0.09711(11) 0.0704(8) Uani 1 1 d .
C6 C 0.36808(10) -0.2336(3) -0.12620(12) 0.0354(6) Uani 1 1 d .
O7 O 0.35936(8) -0.2844(2) -0.08170(9) 0.0475(5) Uani 1 1 d .
C7 C 0.34510(9) -0.2895(3) -0.19079(12) 0.0356(6) Uani 1 1 d .
C8 C 0.33395(9) -0.4345(3) -0.20101(12) 0.0360(6) Uani 1 1 d .
O8 O 0.21682(9) -0.4787(3) -0.38459(11) 0.0735(8) Uani 1 1 d .
C9 C 0.34987(11) -0.5350(3) -0.15345(14) 0.0451(7) Uani 1 1 d .
H9A H 0.3680 -0.5075 -0.1130 0.054 Uiso 1 1 calc R
C10 C 0.33912(13) -0.6714(3) -0.16569(16) 0.0563(8) Uani 1 1 d .
H10A H 0.3500 -0.7355 -0.1336 0.068 Uiso 1 1 calc R
C11 C 0.31190(13) -0.7156(4) -0.22610(18) 0.0623(9) Uani 1 1 d .
H11A H 0.3046 -0.8087 -0.2341 0.075 Uiso 1 1 calc R
C12 C 0.29615(12) -0.6226(3) -0.27288(16) 0.0521(8) Uani 1 1 d .
H12A H 0.2781 -0.6528 -0.3129 0.063 Uiso 1 1 calc R
C13 C 0.30659(10) -0.4803(3) -0.26221(13) 0.0391(6) Uani 1 1 d .
C14 C 0.29130(10) -0.3826(3) -0.31176(13) 0.0427(7) Uani 1 1 d .
C15 C 0.30409(11) -0.2465(3) -0.30083(13) 0.0472(7) Uani 1 1 d .
H15A H 0.2952 -0.1841 -0.3336 0.057 Uiso 1 1 calc R
C16 C 0.33070(11) -0.2008(3) -0.23998(13) 0.0435(7) Uani 1 1 d .
H16A H 0.3387 -0.1078 -0.2332 0.052 Uiso 1 1 calc R
C17 C 0.25848(11) -0.4274(4) -0.37549(13) 0.0487(7) Uani 1 1 d .
C18 C 0.25668(11) -0.4623(4) -0.48210(13) 0.0474(7) Uani 1 1 d .
C19 C 0.28441(13) -0.5340(5) -0.51061(19) 0.0848(14) Uani 1 1 d .
H19A H 0.3192 -0.5453 -0.4911 0.102 Uiso 1 1 calc R
C20 C 0.26069(14) -0.5902(6) -0.56882(19) 0.0944(16) Uani 1 1 d .
H20A H 0.2793 -0.6392 -0.5889 0.113 Uiso 1 1 calc R
C21 C 0.20984(12) -0.5728(4) -0.59615(15) 0.0583(9) Uani 1 1 d .
H21A H 0.1938 -0.6128 -0.6348 0.070 Uiso 1 1 calc R
C22 C 0.20551(10) -0.4446(3) -0.51371(12) 0.0411(6) Uani 1 1 d .
H22A H 0.1866 -0.3916 -0.4954 0.049 Uiso 1 1 calc R
C23 C 0.40976(11) -0.2169(4) 0.15927(17) 0.0585(9) Uani 1 1 d .
C24 C 0.42005(10) -0.3535(3) 0.19232(12) 0.0391(6) Uani 1 1 d .
C25 C 0.44025(9) -0.3599(3) 0.25669(12) 0.0354(6) Uani 1 1 d .
H25A H 0.4470 -0.2792 0.2801 0.042 Uiso 1 1 calc R
C26 C 0.45043(9) -0.4872(2) 0.28615(12) 0.0294(5) Uani 1 1 d .
C27 C 0.47304(10) -0.4985(3) 0.35516(12) 0.0352(6) Uani 1 1 d .
C28 C 0.44102(9) -0.6072(3) 0.25154(11) 0.0314(5) Uani 1 1 d .
H28A H 0.4484 -0.6922 0.2714 0.038 Uiso 1 1 calc R
C29 C 0.42058(9) -0.6008(3) 0.18724(12) 0.0344(6) Uani 1 1 d .
C30 C 0.40877(11) -0.7285(3) 0.14874(13) 0.0446(7) Uani 1 1 d .
C31 C 0.41015(10) -0.4741(3) 0.15819(12) 0.0392(6) Uani 1 1 d .
H31A H 0.3963 -0.4699 0.1151 0.047 Uiso 1 1 calc R

loop_
_atom_site_aniso_label
_atom_site_aniso_U_11
_atom_site_aniso_U_22
_atom_site_aniso_U_33
_atom_site_aniso_U_23
_atom_site_aniso_U_13
_atom_site_aniso_U_12
Co1 0.0356(2) 0.0309(2) 0.0263(2) -0.00193(13) 0.01089(15) -0.00301(14)
N1 0.0419(13) 0.0383(12) 0.0390(12) -0.0081(10) 0.0201(10) -0.0111(10)
O1 0.109(2) 0.116(2) 0.082(2) 0.0693(18) 0.0624(18) 0.0675(19)
C1 0.066(2) 0.0473(17) 0.0496(17) -0.0171(14) 0.0301(15) -0.0246(15)
O1W 0.0746(16) 0.0729(15) 0.0442(12) 0.0026(11) 0.0316(12) 0.0061(12)
N2 0.0370(12) 0.0475(14) 0.0340(12) -0.0071(10) 0.0140(10) -0.0022(10)
C2 0.091(3) 0.055(2) 0.059(2) -0.0153(16) 0.0437(19) -0.0406(19)
O2 0.191(4) 0.0349(14) 0.0677(18) 0.0174(13) -0.054(2) -0.0298(17)
O2W 0.089(2) 0.086(2) 0.0629(16) -0.0050(14) -0.0191(15) 0.0143(16)
N3 0.0402(12) 0.0448(13) 0.0302(11) -0.0064(9) 0.0175(9) -0.0081(10)
O3 0.0669(14) 0.0431(11) 0.0361(11) -0.0111(9) 0.0091(10) -0.0012(10)
C3 0.068(2) 0.0509(18) 0.0437(16) -0.0053(14) 0.0316(15) -0.0204(15)
O4 0.0711(14) 0.0450(12) 0.0358(11) 0.0081(9) 0.0082(10) 0.0013(10)
C4 0.0333(13) 0.0378(14) 0.0341(14) -0.0024(11) 0.0149(11) -0.0050(11)
N4 0.0319(12) 0.0800(19) 0.0376(13) -0.0074(13) 0.0076(10) -0.0130(12)
O5 0.0810(16) 0.0427(12) 0.0368(11) -0.0090(9) 0.0157(11) -0.0161(11)
C5 0.0394(14) 0.0366(14) 0.0373(14) -0.0067(11) 0.0195(12) -0.0109(11)
O6 0.0345(11) 0.107(2) 0.0609(14) -0.0495(14) 0.0040(10) -0.0018(12)
C6 0.0319(13) 0.0411(15) 0.0347(14) -0.0044(11) 0.0131(11) -0.0033(11)
O7 0.0550(12) 0.0544(12) 0.0378(11) -0.0083(9) 0.0218(9) -0.0202(10)
C7 0.0294(13) 0.0446(15) 0.0341(14) -0.0048(11) 0.0124(11) -0.0014(11)
C8 0.0275(13) 0.0436(15) 0.0387(14) -0.0044(12) 0.0135(11) -0.0035(11)
O8 0.0425(13) 0.131(2) 0.0456(13) -0.0142(13) 0.0135(10) -0.0354(14)
C9 0.0427(16) 0.0509(17) 0.0410(16) -0.0021(13) 0.0128(13) -0.0053(13)
C10 0.0580(19) 0.0482(18) 0.064(2) 0.0067(16) 0.0222(16) -0.0057(15)
C11 0.063(2) 0.0469(19) 0.080(2) -0.0133(18) 0.0273(19) -0.0152(16)
C12 0.0498(18) 0.0551(19) 0.0534(18) -0.0160(15) 0.0198(15) -0.0141(15)
C13 0.0281(13) 0.0489(16) 0.0424(15) -0.0103(12) 0.0144(12) -0.0071(11)
C14 0.0299(13) 0.0621(19) 0.0358(15) -0.0082(13) 0.0105(11) -0.0062(13)
C15 0.0428(16) 0.0585(19) 0.0372(15) 0.0013(13) 0.0090(12) 0.0006(14)
C16 0.0424(15) 0.0435(16) 0.0427(16) -0.0037(13) 0.0116(13) -0.0030(13)
C17 0.0350(15) 0.071(2) 0.0390(16) -0.0084(14) 0.0103(12) -0.0075(15)
C18 0.0355(15) 0.072(2) 0.0363(15) -0.0068(14) 0.0138(12) -0.0069(14)
C19 0.0321(17) 0.155(4) 0.065(2) -0.028(3) 0.0127(16) 0.012(2)
C20 0.047(2) 0.165(5) 0.074(3) -0.052(3) 0.0235(19) 0.015(2)
C21 0.0436(17) 0.088(3) 0.0466(18) -0.0232(17) 0.0196(14) 0.0020(17)
C22 0.0379(15) 0.0502(16) 0.0362(15) -0.0075(12) 0.0137(12) -0.0021(13)
C23 0.0303(15) 0.065(2) 0.068(2) 0.0327(19) 0.0004(14) -0.0032(14)
C24 0.0297(13) 0.0432(15) 0.0393(15) 0.0111(12) 0.0047(11) -0.0038(11)
C25 0.0310(13) 0.0312(13) 0.0395(14) 0.0009(11) 0.0059(11) -0.0031(10)
C26 0.0257(12) 0.0329(13) 0.0297(13) 0.0013(10) 0.0092(10) 0.0004(10)
C27 0.0345(14) 0.0406(15) 0.0311(13) -0.0016(11) 0.0117(11) 0.0061(11)
C28 0.0294(13) 0.0313(13) 0.0354(13) 0.0003(10) 0.0131(10) -0.0014(10)
C29 0.0282(13) 0.0441(15) 0.0328(14) -0.0061(11) 0.0127(11) -0.0065(11)
C30 0.0391(15) 0.060(2) 0.0423(16) -0.0153(14) 0.0231(13) -0.0166(14)
C31 0.0286(13) 0.0597(18) 0.0274(13) 0.0070(12) 0.0068(11) -0.0059(12)

loop_
_atom_type_symbol
_atom_type_description
_atom_type_scat_dispersion_real
_atom_type_scat_dispersion_imag
_atom_type_scat_source
C C 0.0033 0.0016 'International Tables Vol C Tables 4.2.6.8 and 6.1.1.4'
H H 0.0000 0.0000 'International Tables Vol C Tables 4.2.6.8 and 6.1.1.4'
N N 0.0061 0.0033 'International Tables Vol C Tables 4.2.6.8 and 6.1.1.4'
O O 0.0106 0.0060 'International Tables Vol C Tables 4.2.6.8 and 6.1.1.4'
Co Co 0.3494 0.9721 'International Tables Vol C Tables 4.2.6.8 and 6.1.1.4'

loop_
_geom_angle_atom_site_label_1
_geom_angle_atom_site_label_2
_geom_angle_atom_site_label_3
_geom_angle
_geom_angle_site_symmetry_1
_geom_angle_site_symmetry_3
O5 Co1 N1 104.86(9) 1_565 .
O5 Co1 N2 126.05(10) 1_565 4_554
N1 Co1 N2 103.48(9) . 4_554
O5 Co1 O2 85.48(9) 1_565 .
N1 Co1 O2 140.31(15) . .
N2 Co1 O2 100.35(13) 4_554 .
O5 Co1 O1 135.33(11) 1_565 .
N1 Co1 O1 90.92(9) . .
N2 Co1 O1 88.47(10) 4_554 .
O2 Co1 O1 58.37(11) . .
O5 Co1 C23 110.54(11) 1_565 .
N1 Co1 C23 116.37(12) . .
N2 Co1 C23 96.10(9) 4_554 .
O2 Co1 C23 29.01(12) . .
O1 Co1 C23 29.40(11) . .
C5 N1 C1 119.2(2) . .
C5 N1 Co1 119.83(17) . .
C1 N1 Co1 120.97(18) . .
C23 O1 Co1 87.9(3) . .
N1 C1 C2 121.4(3) . .
C22 N2 C21 117.9(3) . .
C22 N2 Co1 119.46(18) . 4_544
C21 N2 Co1 122.5(2) . 4_544
C1 C2 C3 120.3(3) . .
C23 O2 Co1 93.8(2) . .
C6 N3 C4 126.8(2) . .
C2 C3 C4 119.0(3) . .
C3 C4 C5 117.7(2) . .
C3 C4 N3 118.1(2) . .
C5 C4 N3 124.2(2) . .
C17 N4 C18 123.2(2) . .
C30 O5 Co1 103.33(18) . 1_545
N1 C5 C4 122.4(2) . .
O7 C6 N3 122.2(2) . .
O7 C6 C7 122.1(2) . .
N3 C6 C7 115.7(2) . .
C16 C7 C8 119.6(2) . .
C16 C7 C6 119.5(2) . .
C8 C7 C6 120.7(2) . .
C9 C8 C13 117.8(3) . .
C9 C8 C7 123.5(2) . .
C13 C8 C7 118.7(2) . .
C10 C9 C8 121.3(3) . .
C9 C10 C11 120.5(3) . .
C12 C11 C10 119.9(3) . .
C11 C12 C13 121.4(3) . .
C12 C13 C8 119.1(3) . .
C12 C13 C14 121.5(3) . .
C8 C13 C14 119.4(3) . .
C15 C14 C13 120.4(3) . .
C15 C14 C17 119.6(3) . .
C13 C14 C17 119.9(3) . .
C14 C15 C16 120.2(3) . .
C7 C16 C15 121.7(3) . .
O8 C17 N4 123.1(3) . .
O8 C17 C14 121.5(3) . .
N4 C17 C14 115.4(2) . .
C19 C18 C22 118.0(3) . .
C19 C18 N4 121.5(3) . .
C22 C18 N4 120.4(3) . .
C18 C19 C20 119.7(3) . .
C21 C20 C19 119.0(3) . .
N2 C21 C20 122.5(3) . .
N2 C22 C18 122.9(3) . .
O2 C23 O1 119.7(3) . .
O2 C23 C24 120.8(3) . .
O1 C23 C24 119.5(4) . .
O2 C23 Co1 57.16(18) . .
O1 C23 Co1 62.7(2) . .
C24 C23 Co1 177.3(3) . .
C31 C24 C25 119.5(2) . .
C31 C24 C23 119.7(3) . .
C25 C24 C23 120.8(3) . .
C24 C25 C26 119.8(2) . .
C28 C26 C25 120.2(2) . .
C28 C26 C27 118.3(2) . .
C25 C26 C27 121.5(2) . .
O4 C27 O3 122.8(3) . .
O4 C27 C26 122.9(2) . .
O3 C27 C26 114.3(2) . .
C26 C28 C29 120.0(2) . .
C31 C29 C28 119.6(2) . .
C31 C29 C30 119.2(2) . .
C28 C29 C30 121.2(3) . .
O6 C30 O5 121.2(3) . .
O6 C30 C29 119.7(3) . .
O5 C30 C29 119.1(3) . .
C29 C31 C24 120.9(2) . .

loop_
_geom_bond_atom_site_label_1
_geom_bond_atom_site_label_2
_geom_bond_distance
_geom_bond_site_symmetry_2
Co1 O5 2.024(2) 1_565
Co1 N1 2.046(2) .
Co1 N2 2.056(2) 4_554
Co1 O2 2.118(3) .
Co1 O1 2.236(3) .
Co1 C23 2.515(3) .
N1 C5 1.335(3) .
N1 C1 1.340(3) .
O1 C23 1.235(4) .
C1 C2 1.366(4) .
N2 C22 1.337(3) .
N2 C21 1.337(4) .
N2 Co1 2.056(2) 4_544
C2 C3 1.373(4) .
O2 C23 1.222(5) .
N3 C6 1.362(3) .
N3 C4 1.401(3) .
O3 C27 1.316(3) .
C3 C4 1.387(4) .
O4 C27 1.214(3) .
C4 C5 1.394(4) .
N4 C17 1.356(4) .
N4 C18 1.416(4) .
O5 C30 1.265(4) .
O5 Co1 2.024(2) 1_545
O6 C30 1.249(4) .
C6 O7 1.223(3) .
C6 C7 1.498(3) .
C7 C16 1.363(4) .
C7 C8 1.443(4) .
C8 C9 1.415(4) .
C8 C13 1.420(4) .
O8 C17 1.217(4) .
C9 C10 1.366(4) .
C10 C11 1.400(5) .
C11 C12 1.354(5) .
C12 C13 1.415(4) .
C13 C14 1.426(4) .
C14 C15 1.369(4) .
C14 C17 1.501(4) .
C15 C16 1.409(4) .
C18 C19 1.358(5) .
C18 C22 1.379(4) .
C19 C20 1.382(5) .
C20 C21 1.357(5) .
C23 C24 1.504(4) .
C24 C31 1.381(4) .
C24 C25 1.387(4) .
C25 C26 1.389(3) .
C26 C28 1.382(3) .
C26 C27 1.491(4) .
C28 C29 1.386(4) .
C29 C31 1.381(4) .
C29 C30 1.490(4) .
